data_7705470
loop_
_publ_author_name
'Shuvaev, Sergey'
'Suturina, Elizaveta A.'
'Rotile, Nicholas J.'
'Astashkin, Andrei'
'Ziegler, Christopher J.'
'Ross, Alana W.'
'Walker, Tia L.'
'Caravan, Peter'
'Taschner, Ian S.'

_publ_section_title
;
 Revisiting dithiadiaza macrocyclic chelators for copper-64 PET imaging.
;
_journal_issue 40
_journal_name_full 'Dalton transactions (Cambridge, England : 2003)'
_journal_page_first 14088
_journal_page_last 14098
_journal_paper_doi 10.1039/d0dt02787a
_journal_volume 49
_journal_year 2020
_chemical_formula_sum 'C14 H32 Cl2 N2 O6 S2'
_chemical_formula_weight 459.43
_space_group_crystal_system triclinic
_space_group_IT_number 2
_space_group_name_Hall '-P 1'
_space_group_name_H-M_alt 'P -1'
_atom_sites_solution_hydrogens mixed
_audit_creation_method SHELXL-2016/6
_audit_update_record
;
2020-05-11 deposited with the CCDC.	2020-09-21 downloaded from the CCDC.
;
_cell_angle_alpha 64.705(3)
_cell_angle_beta 89.681(3)
_cell_angle_gamma 71.834(3)
_cell_formula_units_Z 1
_cell_length_a 8.2747(5)
_cell_length_b 8.4428(5)
_cell_length_c 8.5526(5)
_cell_measurement_reflns_used 6405
_cell_measurement_temperature 100(2)
_cell_measurement_theta_max 28.28
_cell_measurement_theta_min 2.66
_cell_volume 507.59(6)
_computing_cell_refinement 'Bruker SAINT'
_computing_data_collection 'Bruker APEX2'
_computing_data_reduction 'Bruker SAINT'
_computing_molecular_graphics 'Bruker SHELXTL'
_computing_publication_material 'Bruker SHELXTL'
_computing_structure_refinement 'SHELXL-2016/6 (Sheldrick, 2016)'
_computing_structure_solution 'SHELXT 2014/5 (Sheldrick, 2014)'
_diffrn_ambient_temperature 100(2)
_diffrn_measured_fraction_theta_full 1.000
_diffrn_measured_fraction_theta_max 0.998
_diffrn_measurement_device_type 'Bruker APEX-II CCD'
_diffrn_measurement_method '\f and \w scans'
_diffrn_radiation_type MoK\a
_diffrn_radiation_wavelength 0.71073
_diffrn_reflns_av_R_equivalents 0.0301
_diffrn_reflns_av_unetI/netI 0.0315
_diffrn_reflns_Laue_measured_fraction_full 1.000
_diffrn_reflns_Laue_measured_fraction_max 0.998
_diffrn_reflns_limit_h_max 11
_diffrn_reflns_limit_h_min -11
_diffrn_reflns_limit_k_max 11
_diffrn_reflns_limit_k_min -11
_diffrn_reflns_limit_l_max 11
_diffrn_reflns_limit_l_min -11
_diffrn_reflns_number 9216
_diffrn_reflns_point_group_measured_fraction_full 1.000
_diffrn_reflns_point_group_measured_fraction_max 0.998
_diffrn_reflns_theta_full 25.242
_diffrn_reflns_theta_max 28.276
_diffrn_reflns_theta_min 2.620
_exptl_absorpt_coefficient_mu 0.559
_exptl_absorpt_correction_T_max 0.7457
_exptl_absorpt_correction_T_min 0.7000
_exptl_absorpt_correction_type multi-scan
_exptl_absorpt_process_details
; 
 SADABS 2016/2: Krause, L., Herbst-Irmer, R., Sheldrick G.M. & Stalke D., 
 J. Appl. Cryst. 48 (2015) 3-10 
;
_exptl_crystal_colour colourless
_exptl_crystal_density_diffrn 1.503
_exptl_crystal_density_meas ?
_exptl_crystal_density_method 'not measured'
_exptl_crystal_description block
_exptl_crystal_F_000 244
_exptl_crystal_size_max 0.464
_exptl_crystal_size_mid 0.234
_exptl_crystal_size_min 0.142
_refine_diff_density_max 0.949
_refine_diff_density_min -1.697
_refine_diff_density_rms 0.154
_refine_ls_extinction_method none
_refine_ls_goodness_of_fit_ref 1.126
_refine_ls_hydrogen_treatment mixed
_refine_ls_matrix_type full
_refine_ls_number_parameters 122
_refine_ls_number_reflns 2508
_refine_ls_number_restraints 0
_refine_ls_restrained_S_all 1.126
_refine_ls_R_factor_all 0.0734
_refine_ls_R_factor_gt 0.0667
_refine_ls_shift/su_max 0.000
_refine_ls_shift/su_mean 0.000
_refine_ls_structure_factor_coef Fsqd
_refine_ls_weighting_details 'w=1/[\s^2^(Fo^2^)+(0.1017P)^2^+2.2901P] where P=(Fo^2^+2Fc^2^)/3'
_refine_ls_weighting_scheme calc
_refine_ls_wR_factor_gt 0.2021
_refine_ls_wR_factor_ref 0.2080
_reflns_Friedel_coverage 0.000
_reflns_number_gt 2199
_reflns_number_total 2508
_reflns_threshold_expression 'I > 2\s(I)'
_cod_data_source_file d0dt02787a2.cif
_cod_data_source_block 2
_cod_depositor_comments
;
The following automatic conversions were performed:

data item '_exptl_crystal_density_meas' value 'not measured' was
changed to '?' -- the value is perceived as not measured.

Automatic conversion script
Id: cif_fix_values 7556 2019-12-06 15:28:31Z antanas 

 Adding full bibliography for 7705468--7705470.cif.
;
_cod_original_cell_volume 507.59(5)
_cod_database_code 7705470
_shelx_shelxl_version_number 2016/6
_shelx_space_group_comment
; 
The symmetry employed for this shelxl refinement is uniquely defined 
by the following loop, which should always be used as a source of 
symmetry information in preference to the above space-group names. 
They are only intended as comments. 
;

loop_
_space_group_symop_operation_xyz
'x, y, z'
'-x, -y, -z'

loop_
_atom_site_label
_atom_site_type_symbol
_atom_site_fract_x
_atom_site_fract_y
_atom_site_fract_z
_atom_site_U_iso_or_equiv
_atom_site_adp_type
_atom_site_occupancy
_atom_site_site_symmetry_order
_atom_site_calc_flag
_atom_site_refinement_flags_posn
_atom_site_refinement_flags_adp
_atom_site_refinement_flags_occupancy
_atom_site_disorder_assembly
_atom_site_disorder_group
C1 C 0.0507(4) 0.7084(4) 0.1121(4) 0.0065(6) Uani 1 1 d . . . . .
C2 C 0.1006(4) 0.5290(4) 0.2817(4) 0.0084(6) Uani 1 1 d . . . . .
H2A H 0.191364 0.526902 0.358250 0.010 Uiso 1 1 calc R U . . .
H2B H -0.000527 0.523816 0.343522 0.010 Uiso 1 1 calc R U . . .
C3 C 0.1493(4) 0.1908(4) 0.3951(4) 0.0069(6) Uani 1 1 d . . . . .
H3A H 0.177392 0.089409 0.359308 0.008 Uiso 1 1 calc R U . . .
H3B H 0.028402 0.217797 0.416934 0.008 Uiso 1 1 calc R U . . .
C4 C 0.2650(4) 0.1231(4) 0.5644(4) 0.0090(6) Uani 1 1 d . . . . .
H4A H 0.228260 0.215988 0.610768 0.011 Uiso 1 1 calc R U . . .
H4B H 0.385279 0.107466 0.542482 0.011 Uiso 1 1 calc R U . . .
C5 C 0.2536(4) -0.0658(4) 0.6994(4) 0.0053(5) Uani 1 1 d . . . . .
H5A H 0.295796 -0.158747 0.653690 0.006 Uiso 1 1 calc R U . . .
H5B H 0.131543 -0.050297 0.713133 0.006 Uiso 1 1 calc R U . . .
C6 C 0.3425(4) 0.3415(4) 0.1934(4) 0.0085(6) Uani 1 1 d . . . . .
H6A H 0.423991 0.315433 0.292807 0.010 Uiso 1 1 calc R U . . .
H6B H 0.339731 0.460262 0.094831 0.010 Uiso 1 1 calc R U . . .
C7 C 0.4068(4) 0.1856(4) 0.1392(4) 0.0090(6) Uani 1 1 d . . . . .
H7A H 0.329313 0.215089 0.035347 0.011 Uiso 1 1 calc R U . . .
H7B H 0.403665 0.067960 0.235200 0.011 Uiso 1 1 calc R U . . .
Cl1 Cl 0.30779(17) 0.48597(18) 0.68353(16) 0.0374(3) Uani 1 1 d . . . . .
H1 H 0.102(6) 0.380(6) 0.167(6) 0.008(10) Uiso 1 1 d . . . . .
N1 N 0.1649(3) 0.3632(4) 0.2461(3) 0.0057(5) Uani 1 1 d . . . . .
O1 O 0.0105(3) 0.7101(3) -0.0265(3) 0.0091(5) Uani 1 1 d . . . . .
H1A H 0.016163 0.602412 -0.008403 0.014 Uiso 0.28 1 calc R U P . .
O2 O 0.0501(3) 0.8504(3) 0.1337(3) 0.0085(5) Uani 1 1 d . . . . .
H2 H 0.021857 0.945623 0.036567 0.013 Uiso 0.72 1 calc R U P . .
O3 O 0.3638(4) 0.7675(4) 0.3574(4) 0.0295(7) Uani 1 1 d . . . . .
S1 S 0.62337(10) 0.15384(11) 0.08863(10) 0.0108(2) Uani 1 1 d . . . . .

loop_
_atom_site_aniso_label
_atom_site_aniso_U_11
_atom_site_aniso_U_22
_atom_site_aniso_U_33
_atom_site_aniso_U_23
_atom_site_aniso_U_13
_atom_site_aniso_U_12
C1 0.0042(13) 0.0050(13) 0.0080(13) -0.0017(11) 0.0012(10) -0.0003(10)
C2 0.0137(15) 0.0040(13) 0.0068(13) -0.0019(11) 0.0019(11) -0.0027(11)
C3 0.0086(13) 0.0037(13) 0.0067(13) -0.0001(11) 0.0011(11) -0.0031(11)
C4 0.0121(15) 0.0058(13) 0.0064(13) 0.0003(11) -0.0015(11) -0.0041(11)
C5 0.0039(12) 0.0075(13) 0.0036(12) -0.0014(10) 0.0006(10) -0.0021(10)
C6 0.0078(14) 0.0067(14) 0.0100(14) -0.0026(11) 0.0018(11) -0.0029(11)
C7 0.0074(14) 0.0097(14) 0.0091(14) -0.0044(11) 0.0009(11) -0.0019(11)
Cl1 0.0395(7) 0.0347(7) 0.0345(6) -0.0133(5) 0.0044(5) -0.0113(5)
N1 0.0072(12) 0.0031(11) 0.0057(11) -0.0011(9) -0.0005(10) -0.0013(9)
O1 0.0124(11) 0.0081(10) 0.0079(10) -0.0038(8) 0.0002(8) -0.0046(9)
O2 0.0123(11) 0.0036(10) 0.0080(10) -0.0026(8) -0.0006(8) -0.0008(8)
O3 0.0380(18) 0.0149(14) 0.0316(16) -0.0084(12) -0.0180(14) -0.0063(12)
S1 0.0099(4) 0.0115(4) 0.0072(4) -0.0020(3) 0.0013(3) -0.0019(3)

loop_
_atom_type_symbol
_atom_type_description
_atom_type_scat_dispersion_real
_atom_type_scat_dispersion_imag
_atom_type_scat_source
C C 0.0033 0.0016 'International Tables Vol C Tables 4.2.6.8 and 6.1.1.4'
H H 0.0000 0.0000 'International Tables Vol C Tables 4.2.6.8 and 6.1.1.4'
N N 0.0061 0.0033 'International Tables Vol C Tables 4.2.6.8 and 6.1.1.4'
O O 0.0106 0.0060 'International Tables Vol C Tables 4.2.6.8 and 6.1.1.4'
S S 0.1246 0.1234 'International Tables Vol C Tables 4.2.6.8 and 6.1.1.4'
Cl Cl 0.1484 0.1585 'International Tables Vol C Tables 4.2.6.8 and 6.1.1.4'

loop_
_geom_angle_atom_site_label_1
_geom_angle_atom_site_label_2
_geom_angle_atom_site_label_3
_geom_angle
_geom_angle_site_symmetry_1
_geom_angle_site_symmetry_3
_geom_angle_publ_flag
O1 C1 O2 126.2(3) . . ?
O1 C1 C2 120.6(3) . . ?
O2 C1 C2 113.2(3) . . ?
N1 C2 C1 110.6(2) . . ?
N1 C3 C4 114.1(2) . . ?
C3 C4 C5 109.1(2) . . ?
C4 C5 S1 113.1(2) . 2_656 ?
N1 C6 C7 112.6(2) . . ?
C6 C7 S1 111.8(2) . . ?
C2 N1 C3 111.5(2) . . ?
C2 N1 C6 110.5(2) . . ?
C3 N1 C6 114.9(2) . . ?
C7 S1 C5 102.09(14) . 2_656 ?

loop_
_geom_bond_atom_site_label_1
_geom_bond_atom_site_label_2
_geom_bond_distance
_geom_bond_site_symmetry_2
_geom_bond_publ_flag
C1 O1 1.226(4) . ?
C1 O2 1.287(4) . ?
C1 C2 1.519(4) . ?
C2 N1 1.494(4) . ?
C3 N1 1.513(4) . ?
C3 C4 1.519(4) . ?
C4 C5 1.551(4) . ?
C5 S1 1.809(3) 2_656 ?
C6 N1 1.514(4) . ?
C6 C7 1.521(4) . ?
C7 S1 1.806(3) . ?
